data_7251923
loop_
_publ_author_name
'Ghoudi, Arafet'
'Weslati, Najoua'
'Alsobai, Nourah A.'
'Alghamdi, Noweir Ahmad'
'Rekik, Walid'
'Oueslati, Abderrazek'

_publ_section_title
;
 New hybrid compound (C6H10N2)(H2PO4)2: insights into its structural,
 optical, and electrical behavior for electronic applications
;
_journal_issue 25
_journal_name_full 'RSC Advances'
_journal_page_first 22514
_journal_page_last 22529
_journal_paper_doi 10.1039/D5RA08777E
_journal_volume 16
_journal_year 2026
_chemical_formula_sum 'C6 H14 N2 O8 P2'
_chemical_formula_weight 304.13
_space_group_crystal_system triclinic
_space_group_IT_number 2
_space_group_name_Hall '-P 1'
_space_group_name_H-M_alt 'P -1'
_atom_sites_solution_hydrogens mixed
_audit_creation_method SHELXL-2014/7
_audit_update_record
;
2025-10-25 deposited with the CCDC.	2026-04-08 downloaded from the CCDC.
;
_cell_angle_alpha 66.861(3)
_cell_angle_beta 73.272(2)
_cell_angle_gamma 73.338(3)
_cell_formula_units_Z 2
_cell_length_a 6.7147(3)
_cell_length_b 9.8221(5)
_cell_length_c 10.1044(6)
_cell_measurement_reflns_used 21646
_cell_measurement_temperature 296(2)
_cell_measurement_theta_max 28.526
_cell_measurement_theta_min 2.237
_cell_volume 575.35(5)
_computing_structure_refinement 'SHELXL-2014/7 (Sheldrick, 2014)'
_diffrn_ambient_temperature 296(2)
_diffrn_measured_fraction_theta_full 1.000
_diffrn_measured_fraction_theta_max 1.000
_diffrn_measurement_device_type 'Bruker APEX-II CCD'
_diffrn_measurement_method '\w scans'
_diffrn_radiation_type MoK\a
_diffrn_radiation_wavelength 0.71073
_diffrn_reflns_av_R_equivalents 0.0457
_diffrn_reflns_av_unetI/netI 0.0297
_diffrn_reflns_Laue_measured_fraction_full 1.000
_diffrn_reflns_Laue_measured_fraction_max 1.000
_diffrn_reflns_limit_h_max 9
_diffrn_reflns_limit_h_min -8
_diffrn_reflns_limit_k_max 13
_diffrn_reflns_limit_k_min -13
_diffrn_reflns_limit_l_max 13
_diffrn_reflns_limit_l_min -13
_diffrn_reflns_number 21646
_diffrn_reflns_point_group_measured_fraction_full 1.000
_diffrn_reflns_point_group_measured_fraction_max 1.000
_diffrn_reflns_theta_full 25.242
_diffrn_reflns_theta_max 28.526
_diffrn_reflns_theta_min 2.237
_exptl_absorpt_coefficient_mu 0.416
_exptl_absorpt_correction_T_max 0.950
_exptl_absorpt_correction_T_min 0.892
_exptl_absorpt_correction_type multi-scan
_exptl_absorpt_process_details '(SHELX97; Sheldrick, 2008)'
_exptl_crystal_colour colorless
_exptl_crystal_density_diffrn 1.756
_exptl_crystal_description prism
_exptl_crystal_F_000 316
_exptl_crystal_size_max 0.23
_exptl_crystal_size_mid 0.19
_exptl_crystal_size_min 0.14
_refine_diff_density_max 0.493
_refine_diff_density_min -0.447
_refine_diff_density_rms 0.063
_refine_ls_extinction_method none
_refine_ls_goodness_of_fit_ref 1.038
_refine_ls_hydrogen_treatment mixed
_refine_ls_matrix_type full
_refine_ls_number_parameters 181
_refine_ls_number_reflns 2914
_refine_ls_number_restraints 0
_refine_ls_restrained_S_all 1.038
_refine_ls_R_factor_all 0.0432
_refine_ls_R_factor_gt 0.0355
_refine_ls_shift/su_max 0.000
_refine_ls_shift/su_mean 0.000
_refine_ls_structure_factor_coef Fsqd
_refine_ls_weighting_details 'w=1/[\s^2^(Fo^2^)+(0.0411P)^2^+0.3894P] where P=(Fo^2^+2Fc^2^)/3'
_refine_ls_weighting_scheme calc
_refine_ls_wR_factor_gt 0.0888
_refine_ls_wR_factor_ref 0.0938
_reflns_Friedel_coverage 0.000
_reflns_number_gt 2475
_reflns_number_total 2914
_reflns_threshold_expression 'I > 2\s(I)'
_cod_data_source_file d5ra08777e1.cif
_cod_data_source_block shelx
_cod_database_code 7251923
_shelx_shelxl_version_number 2014/7
_shelx_space_group_comment
;
The symmetry employed for this shelxl refinement is uniquely defined
by the following loop, which should always be used as a source of
symmetry information in preference to the above space-group names.
They are only intended as comments.
;

loop_
_space_group_symop_operation_xyz
'x, y, z'
'-x, -y, -z'

loop_
_atom_site_label
_atom_site_type_symbol
_atom_site_fract_x
_atom_site_fract_y
_atom_site_fract_z
_atom_site_U_iso_or_equiv
_atom_site_adp_type
_atom_site_occupancy
_atom_site_site_symmetry_order
_atom_site_calc_flag
_atom_site_refinement_flags_posn
_atom_site_refinement_flags_adp
_atom_site_refinement_flags_occupancy
_atom_site_disorder_assembly
_atom_site_disorder_group
C1 C 0.7554(3) 0.5347(3) -0.0742(2) 0.0375(5) Uani 1 1 d . . . . .
H1 H 0.7456 0.6127 -0.1634 0.045 Uiso 1 1 calc R U . . .
C2 C 0.8213(3) 0.3870(3) -0.0710(2) 0.0391(5) Uani 1 1 d . . . . .
H2 H 0.8536 0.3657 -0.1576 0.047 Uiso 1 1 calc R U . . .
C3 C 0.8395(3) 0.2705(2) 0.0607(2) 0.0315(4) Uani 1 1 d . . . . .
H3 H 0.8838 0.1709 0.0630 0.038 Uiso 1 1 calc R U . . .
C4 C 0.7915(3) 0.3030(2) 0.18869(19) 0.0211(3) Uani 1 1 d . . . . .
N1 N 0.8136(2) 0.17963(17) 0.32795(18) 0.0267(3) Uani 1 1 d . . . . .
H1A H 0.6884 0.1538 0.3739 0.040 Uiso 1 1 calc R U . . .
H1B H 0.8597 0.2098 0.3842 0.040 Uiso 1 1 calc R U . . .
H1C H 0.9063 0.1004 0.3103 0.040 Uiso 1 1 calc R U . . .
N2 N 0.6627(2) 0.48501(17) 0.32221(17) 0.0246(3) Uani 1 1 d . . . . .
H2A H 0.6201 0.5843 0.3022 0.037 Uiso 1 1 calc R U . . .
H2B H 0.7745 0.4528 0.3649 0.037 Uiso 1 1 calc R U . . .
H2C H 0.5579 0.4387 0.3825 0.037 Uiso 1 1 calc R U . . .
C7 C 0.7214(3) 0.45104(19) 0.18620(19) 0.0202(3) Uani 1 1 d . . . . .
C8 C 0.7041(3) 0.5676(2) 0.0539(2) 0.0288(4) Uani 1 1 d . . . . .
H8 H 0.6582 0.6672 0.0514 0.035 Uiso 1 1 calc R U . . .
P1 P 0.22099(7) 0.24993(5) 0.49933(5) 0.01938(12) Uani 1 1 d . . . . .
O1 O 0.1894(2) 0.13008(17) 0.65826(15) 0.0335(3) Uani 1 1 d . . . . .
O2 O 0.0049(2) 0.30143(15) 0.45955(14) 0.0269(3) Uani 1 1 d . . . . .
O3 O 0.3287(2) 0.36658(15) 0.49198(15) 0.0297(3) Uani 1 1 d . . . . .
O4 O 0.3778(2) 0.16280(17) 0.39643(17) 0.0310(3) Uani 1 1 d . . . . .
P2 P 0.66398(7) 0.09056(5) 0.77567(5) 0.02296(13) Uani 1 1 d . . . . .
O5 O 0.7763(2) 0.0295(2) 0.90893(18) 0.0440(4) Uani 1 1 d . . . . .
O6 O 0.4286(2) 0.09685(19) 0.83070(14) 0.0367(4) Uani 1 1 d . . . . .
O7 O 0.6935(2) 0.25839(15) 0.69674(16) 0.0314(3) Uani 1 1 d . . . . .
O8 O 0.7741(2) 0.00427(18) 0.67265(18) 0.0417(4) Uani 1 1 d . . . . .
H41B H 0.278(5) 0.115(3) 0.717(3) 0.055(8) Uiso 1 1 d . . . . .
H31 H 0.326(5) 0.105(3) 0.384(3) 0.061(9) Uiso 1 1 d . . . . .
H6 H 0.796(5) 0.270(3) 0.630(3) 0.056(9) Uiso 1 1 d . . . . .
H5 H 0.707(5) -0.010(4) 0.984(4) 0.065(10) Uiso 1 1 d . . . . .

loop_
_atom_site_aniso_label
_atom_site_aniso_U_11
_atom_site_aniso_U_22
_atom_site_aniso_U_33
_atom_site_aniso_U_23
_atom_site_aniso_U_13
_atom_site_aniso_U_12
C1 0.0301(10) 0.0544(14) 0.0229(9) -0.0008(9) -0.0095(8) -0.0143(9)
C2 0.0320(11) 0.0685(16) 0.0263(10) -0.0241(10) -0.0025(8) -0.0156(10)
C3 0.0255(9) 0.0407(11) 0.0380(11) -0.0250(9) -0.0037(8) -0.0068(8)
C4 0.0157(8) 0.0239(8) 0.0259(9) -0.0095(7) -0.0059(6) -0.0039(6)
N1 0.0253(8) 0.0202(7) 0.0324(8) -0.0075(6) -0.0081(6) -0.0012(6)
N2 0.0250(8) 0.0241(7) 0.0274(8) -0.0131(6) -0.0052(6) -0.0027(6)
C7 0.0163(8) 0.0235(8) 0.0228(8) -0.0089(7) -0.0051(6) -0.0039(6)
C8 0.0244(9) 0.0272(9) 0.0311(10) -0.0026(8) -0.0097(7) -0.0057(7)
P1 0.0193(2) 0.0209(2) 0.0200(2) -0.00645(17) -0.00617(16) -0.00544(16)
O1 0.0358(8) 0.0407(8) 0.0243(7) 0.0025(6) -0.0137(6) -0.0196(6)
O2 0.0215(6) 0.0302(7) 0.0285(7) -0.0078(5) -0.0103(5) -0.0020(5)
O3 0.0337(7) 0.0315(7) 0.0314(7) -0.0141(6) -0.0038(6) -0.0152(6)
O4 0.0244(7) 0.0340(8) 0.0418(8) -0.0222(6) -0.0046(6) -0.0052(6)
P2 0.0181(2) 0.0290(3) 0.0227(2) -0.01135(19) -0.00426(17) -0.00197(17)
O5 0.0262(8) 0.0644(11) 0.0297(8) 0.0027(8) -0.0116(6) -0.0123(7)
O6 0.0201(7) 0.0656(10) 0.0211(7) -0.0109(7) -0.0052(5) -0.0080(6)
O7 0.0297(7) 0.0259(7) 0.0320(8) -0.0103(6) -0.0020(6) 0.0008(6)
O8 0.0370(8) 0.0461(9) 0.0538(10) -0.0357(8) 0.0074(7) -0.0152(7)

loop_
_atom_type_symbol
_atom_type_description
_atom_type_scat_dispersion_real
_atom_type_scat_dispersion_imag
_atom_type_scat_source
C C 0.0033 0.0016 'International Tables Vol C Tables 4.2.6.8 and 6.1.1.4'
P P 0.1023 0.0942 'International Tables Vol C Tables 4.2.6.8 and 6.1.1.4'
O O 0.0106 0.0060 'International Tables Vol C Tables 4.2.6.8 and 6.1.1.4'
N N 0.0061 0.0033 'International Tables Vol C Tables 4.2.6.8 and 6.1.1.4'
H H 0.0000 0.0000 'International Tables Vol C Tables 4.2.6.8 and 6.1.1.4'

loop_
_geom_angle_atom_site_label_1
_geom_angle_atom_site_label_2
_geom_angle_atom_site_label_3
_geom_angle
_geom_angle_site_symmetry_1
_geom_angle_site_symmetry_3
_geom_angle_publ_flag
C2 C1 C8 120.46(19) . . ?
C2 C1 H1 119.8 . . ?
C8 C1 H1 119.8 . . ?
C1 C2 C3 120.16(19) . . ?
C1 C2 H2 119.9 . . ?
C3 C2 H2 119.9 . . ?
C4 C3 C2 119.54(19) . . ?
C4 C3 H3 120.2 . . ?
C2 C3 H3 120.2 . . ?
C3 C4 C7 120.44(17) . . ?
C3 C4 N1 119.50(17) . . ?
C7 C4 N1 120.06(16) . . ?
C4 N1 H1A 109.5 . . ?
C4 N1 H1B 109.5 . . ?
H1A N1 H1B 109.5 . . ?
C4 N1 H1C 109.5 . . ?
H1A N1 H1C 109.5 . . ?
H1B N1 H1C 109.5 . . ?
C7 N2 H2A 109.5 . . ?
C7 N2 H2B 109.5 . . ?
H2A N2 H2B 109.5 . . ?
C7 N2 H2C 109.5 . . ?
H2A N2 H2C 109.5 . . ?
H2B N2 H2C 109.5 . . ?
C8 C7 C4 119.85(17) . . ?
C8 C7 N2 119.68(16) . . ?
C4 C7 N2 120.46(15) . . ?
C1 C8 C7 119.52(19) . . ?
C1 C8 H8 120.2 . . ?
C7 C8 H8 120.2 . . ?
O3 P1 O2 118.15(8) . . ?
O3 P1 O1 110.99(8) . . ?
O2 P1 O1 105.03(8) . . ?
O3 P1 O4 106.24(8) . . ?
O2 P1 O4 109.51(8) . . ?
O1 P1 O4 106.39(9) . . ?
P1 O1 H41B 118.5(18) . . ?
P1 O4 H31 113(2) . . ?
O8 P2 O6 116.89(9) . . ?
O8 P2 O5 109.75(10) . . ?
O6 P2 O5 109.51(8) . . ?
O8 P2 O7 108.82(9) . . ?
O6 P2 O7 106.28(9) . . ?
O5 P2 O7 104.86(9) . . ?
P2 O5 H5 115(2) . . ?
P2 O7 H6 114(2) . . ?

loop_
_geom_bond_atom_site_label_1
_geom_bond_atom_site_label_2
_geom_bond_distance
_geom_bond_site_symmetry_2
_geom_bond_publ_flag
C1 C2 1.381(3) . ?
C1 C8 1.381(3) . ?
C1 H1 0.9300 . ?
C2 C3 1.383(3) . ?
C2 H2 0.9300 . ?
C3 C4 1.380(3) . ?
C3 H3 0.9300 . ?
C4 C7 1.386(2) . ?
C4 N1 1.465(2) . ?
N1 H1A 0.8900 . ?
N1 H1B 0.8900 . ?
N1 H1C 0.8900 . ?
N2 C7 1.459(2) . ?
N2 H2A 0.8900 . ?
N2 H2B 0.8900 . ?
N2 H2C 0.8900 . ?
C7 C8 1.386(2) . ?
C8 H8 0.9300 . ?
P1 O3 1.4898(13) . ?
P1 O2 1.5093(13) . ?
P1 O1 1.5719(14) . ?
P1 O4 1.5730(15) . ?
O1 H41B 0.90(3) . ?
O4 H31 0.81(3) . ?
P2 O8 1.4966(15) . ?
P2 O6 1.5087(14) . ?
P2 O5 1.5596(16) . ?
P2 O7 1.5671(15) . ?
O5 H5 0.78(3) . ?
O7 H6 0.81(3) . ?

loop_
_geom_hbond_atom_site_label_D
_geom_hbond_atom_site_label_H
_geom_hbond_atom_site_label_A
_geom_hbond_distance_DH
_geom_hbond_distance_HA
_geom_hbond_distance_DA
_geom_hbond_angle_DHA
_geom_hbond_site_symmetry_A
N1 H1A O4 0.89 2.01 2.845(2) 155.4 .
N1 H1B O2 0.89 1.95 2.822(2) 165.3 1_655
N1 H1C O1 0.89 2.41 2.996(2) 123.9 2_656
N1 H1C O8 0.89 2.12 2.839(2) 137.1 2_756
N2 H2A O7 0.89 2.23 2.922(2) 134.8 2_666
N2 H2B O2 0.89 1.98 2.819(2) 155.9 1_655
N2 H2C O3 0.89 1.77 2.653(2) 173.1 .
O1 H41B O6 0.90(3) 1.67(3) 2.5661(19) 176(3) .
O4 H31 O8 0.81(3) 1.74(3) 2.547(2) 171(3) 2_656
O7 H6 O2 0.81(3) 1.86(3) 2.669(2) 172(3) 1_655
O5 H5 O6 0.78(3) 1.81(3) 2.585(2) 173(3) 2_657

loop_
_geom_torsion_atom_site_label_1
_geom_torsion_atom_site_label_2
_geom_torsion_atom_site_label_3
_geom_torsion_atom_site_label_4
_geom_torsion
_geom_torsion_site_symmetry_1
_geom_torsion_site_symmetry_2
_geom_torsion_site_symmetry_3
_geom_torsion_site_symmetry_4
_geom_torsion_publ_flag
C8 C1 C2 C3 -1.0(3) . . . . ?
C1 C2 C3 C4 0.0(3) . . . . ?
C2 C3 C4 C7 1.3(3) . . . . ?
C2 C3 C4 N1 -179.14(17) . . . . ?
C3 C4 C7 C8 -1.5(3) . . . . ?
N1 C4 C7 C8 178.91(15) . . . . ?
C3 C4 C7 N2 177.63(16) . . . . ?
N1 C4 C7 N2 -2.0(2) . . . . ?
C2 C1 C8 C7 0.7(3) . . . . ?
C4 C7 C8 C1 0.5(3) . . . . ?
N2 C7 C8 C1 -178.64(17) . . . . ?
